data_7160720
loop_
_publ_author_name
'Kaur, Parmjeet'
'Kumar, Anuj'
'Palmo, Tashi'
'Singh, Kuljit'
'Tyagi, Vikas'

_publ_section_title
;
 Electrochemical <i>N</i>-sulfonylation of <i>in situ</i> generated
 indole-based hydrazones and antimicrobial evaluation.
;
_journal_issue 39
_journal_name_full 'Organic &amp; biomolecular chemistry'
_journal_page_first 8948
_journal_page_last 8960
_journal_paper_doi 10.1039/d5ob01107h
_journal_volume 23
_journal_year 2025
_chemical_formula_moiety 'C23 H21 N3 O4 S2'
_chemical_formula_sum 'C23 H21 N3 O4 S2'
_chemical_formula_weight 467.55
_space_group_crystal_system triclinic
_space_group_IT_number 2
_space_group_name_Hall '-P 1'
_space_group_name_H-M_alt 'P -1'
_atom_sites_solution_hydrogens geom
_atom_sites_solution_primary dual
_audit_creation_date 2025-03-06
_audit_creation_method
;
Olex2 1.5-ac5-024
(compiled 2022.04.12 svn.rca3783a0 for Rigaku Oxford Diffraction, GUI svn.r6498)
;
_audit_update_record
;
2025-07-09 deposited with the CCDC.	2025-09-09 downloaded from the CCDC.
;
_cell_angle_alpha 72.906(5)
_cell_angle_beta 88.731(5)
_cell_angle_gamma 80.529(5)
_cell_formula_units_Z 2
_cell_length_a 7.5075(5)
_cell_length_b 10.2822(5)
_cell_length_c 15.6878(9)
_cell_measurement_reflns_used 4936
_cell_measurement_temperature 293(2)
_cell_measurement_theta_max 26.5410
_cell_measurement_theta_min 3.6170
_cell_volume 1141.28(12)
_computing_cell_refinement 'CrysAlisPro 1.171.42.90a (Rigaku OD, 2023)'
_computing_data_collection 'CrysAlisPro 1.171.42.90a (Rigaku OD, 2023)'
_computing_data_reduction 'CrysAlisPro 1.171.42.90a (Rigaku OD, 2023)'
_computing_molecular_graphics 'Olex2 1.5-ac5-024 (Dolomanov et al., 2009)'
_computing_publication_material 'Olex2 1.5-ac5-024 (Dolomanov et al., 2009)'
_computing_structure_refinement 'SHELXL 2017/1 (Sheldrick, 2015)'
_computing_structure_solution 'SHELXT 2014/5 (Sheldrick, 2014)'
_diffrn_ambient_temperature 293(2)
_diffrn_detector 'Hybrid Pixel Array Detector'
_diffrn_detector_area_resol_mean 10.0000
_diffrn_detector_type HyPix3000
_diffrn_measured_fraction_theta_full 0.981
_diffrn_measured_fraction_theta_max 0.914
_diffrn_measurement_details
;
List of Runs (angles in degrees, time in seconds):

  # Type    Start    End  Width  t~exp~   \w     \q     \k     \f   Frames
#--------------------------------------------------------------------------
  1  \w    -41.00  -6.00   0.50   12.65    --   -9.32  99.00  91.00   70
  2  \w      0.00  41.00   0.50   12.65    --    9.60 -99.00 -14.00   82
  3  \w    -23.00  36.00   0.50   12.65    --   -9.32  77.00  30.00  118
  4  \w     14.00  39.00   0.50   12.65    --    9.60 -99.00  60.00   50
  5  \w      9.00  56.00   0.50   12.65    --    9.60-125.00-150.00   94
  6  \w    -54.00  23.00   0.50   12.65    --    9.60 -38.00-120.00  154
  7  \w    -18.00   7.00   0.50   12.65    --    9.60 107.00 -48.26   50
  8  \w    -41.00  32.00   0.50   12.65    --    9.60 -77.00   0.00  146
  9  \w     -5.00  23.00   0.50   12.65    --    9.60  88.00-140.35   56
 10  \w    -11.00  35.00   0.50   12.65    --    9.60 -99.00  90.00   92
 11  \w     16.00  51.00   0.50   12.65    --    9.60-125.00 -60.00   70
 12  \w    -32.00  -5.00   0.50   12.65    --    9.60 -57.00-180.00   54
 13  \w      0.00  25.00   0.50   12.65    --    9.60 -57.00-180.00   50
 14  \w    -33.00  -5.00   0.50   12.65    --    9.60 123.00 106.03   56
 15  \w    -56.00  22.00   0.50   12.65    --    9.60 -19.00  90.00  156
 16  \w    -31.00  -5.00   0.50   12.65    --    9.60 -77.00 -30.00   52
 17  \w    -33.00  -8.00   0.50   12.65    --    9.60 120.00  43.13   50
 18  \w    -54.00 -14.00   0.50   12.65    --    9.60 -57.00-150.00   80
;
_diffrn_measurement_device 'four-circle diffractometer'
_diffrn_measurement_device_type 'SuperNova, Single source at offset/far, HyPix3000'
_diffrn_measurement_method '\w scans'
_diffrn_orient_matrix_type 'CrysAlisPro convention (1999,Acta A55,543-557)'
_diffrn_orient_matrix_UB_11 0.0654862000
_diffrn_orient_matrix_UB_12 -0.0316179000
_diffrn_orient_matrix_UB_13 0.0349872000
_diffrn_orient_matrix_UB_21 -0.0676370000
_diffrn_orient_matrix_UB_22 -0.0290969000
_diffrn_orient_matrix_UB_23 0.0279948000
_diffrn_orient_matrix_UB_31 0.0178466000
_diffrn_orient_matrix_UB_32 -0.0592359000
_diffrn_orient_matrix_UB_33 -0.0152160000
_diffrn_radiation_monochromator mirror
_diffrn_radiation_probe x-ray
_diffrn_radiation_type 'Mo K\a'
_diffrn_radiation_wavelength 0.71073
_diffrn_reflns_av_R_equivalents 0.1534
_diffrn_reflns_av_unetI/netI 0.1333
_diffrn_reflns_Laue_measured_fraction_full 0.981
_diffrn_reflns_Laue_measured_fraction_max 0.914
_diffrn_reflns_limit_h_max 9
_diffrn_reflns_limit_h_min -9
_diffrn_reflns_limit_k_max 13
_diffrn_reflns_limit_k_min -12
_diffrn_reflns_limit_l_max 18
_diffrn_reflns_limit_l_min -19
_diffrn_reflns_number 14961
_diffrn_reflns_point_group_measured_fraction_full 0.981
_diffrn_reflns_point_group_measured_fraction_max 0.914
_diffrn_reflns_theta_full 25.242
_diffrn_reflns_theta_max 27.079
_diffrn_reflns_theta_min 3.233
_diffrn_source 'micro-focus sealed X-ray tube'
_diffrn_source_type 'SuperNova (Mo) X-ray Source'
_exptl_absorpt_coefficient_mu 0.268
_exptl_absorpt_correction_T_max 1.00000
_exptl_absorpt_correction_T_min 0.32857
_exptl_absorpt_correction_type multi-scan
_exptl_absorpt_process_details
;
CrysAlisPro 1.171.42.90a (Rigaku Oxford Diffraction, 2023)
Empirical absorption correction using spherical harmonics,
implemented in SCALE3 ABSPACK scaling algorithm.
;
_exptl_crystal_colour 'clear light colourless'
_exptl_crystal_colour_lustre clear
_exptl_crystal_colour_modifier light
_exptl_crystal_colour_primary colourless
_exptl_crystal_density_diffrn 1.361
_exptl_crystal_description block
_exptl_crystal_F_000 488
_exptl_crystal_size_max 0.02
_exptl_crystal_size_mid 0.02
_exptl_crystal_size_min 0.02
_refine_diff_density_max 0.223
_refine_diff_density_min -0.393
_refine_diff_density_rms 0.060
_refine_ls_extinction_method none
_refine_ls_goodness_of_fit_ref 0.957
_refine_ls_hydrogen_treatment constr
_refine_ls_matrix_type full
_refine_ls_number_parameters 291
_refine_ls_number_reflns 4595
_refine_ls_number_restraints 0
_refine_ls_restrained_S_all 0.957
_refine_ls_R_factor_all 0.1364
_refine_ls_R_factor_gt 0.0676
_refine_ls_shift/su_max 0.000
_refine_ls_shift/su_mean 0.000
_refine_ls_structure_factor_coef Fsqd
_refine_ls_weighting_details 'w=1/[\s^2^(Fo^2^)+(0.0713P)^2^] where P=(Fo^2^+2Fc^2^)/3'
_refine_ls_weighting_scheme calc
_refine_ls_wR_factor_gt 0.1555
_refine_ls_wR_factor_ref 0.1952
_reflns_Friedel_coverage 0.000
_reflns_number_gt 2338
_reflns_number_total 4595
_reflns_threshold_expression 'I > 2\s(I)'
_cod_data_source_file d5ob01107h2.cif
_cod_data_source_block ex-pm908
_cod_depositor_comments 'Adding full bibliography for 7160720.cif.'
_cod_database_code 7160720
_shelx_shelxl_version_number 2017/1
_chemical_oxdiff_formula 'C H N O S'
_shelx_space_group_comment
;
The symmetry employed for this shelxl refinement is uniquely defined
by the following loop, which should always be used as a source of
symmetry information in preference to the above space-group names.
They are only intended as comments.
;
_olex2_refinement_description
;
1. Fixed Uiso
 At 1.2 times of:
  All C(H) groups, All N(H) groups
 At 1.5 times of:
  All C(H,H,H) groups
2.a Aromatic/amide H refined with riding coordinates:
 N007(H007), C00C(H00C), C00D(H00D), C00G(H00G), C00H(H00H), C00I(H00I),
 C00K(H00K), C00M(H00M), C00N(H00N), C00O(H00O), C00P(H00P), C00Q(H00Q),
 C00R(H00R), C00S(H00S), C00U(H00U)
2.b Idealised Me refined as rotating group:
 C00V(H00A,H00B,H00E), C00W(H00F,H00J,H00L)
;
_olex2_submission_special_instructions 'No special instructions were received'
_oxdiff_exptl_absorpt_empirical_details
;
Empirical correction (ABSPACK) includes:
- Absorption correction using spherical harmonics
- Frame scaling
;
_oxdiff_exptl_absorpt_empirical_full_max 4.070
_oxdiff_exptl_absorpt_empirical_full_min 0.161

loop_
_space_group_symop_operation_xyz
'x, y, z'
'-x, -y, -z'

loop_
_atom_site_label
_atom_site_type_symbol
_atom_site_fract_x
_atom_site_fract_y
_atom_site_fract_z
_atom_site_U_iso_or_equiv
_atom_site_adp_type
_atom_site_occupancy
_atom_site_site_symmetry_order
_atom_site_calc_flag
_atom_site_refinement_flags_posn
_atom_site_refinement_flags_adp
_atom_site_refinement_flags_occupancy
_atom_site_disorder_assembly
_atom_site_disorder_group
S001 S 0.18437(15) 0.73373(8) 0.83898(6) 0.0640(3) Uani 1 1 d . . . . .
S002 S 0.56011(15) 0.66851(8) 0.77720(7) 0.0692(4) Uani 1 1 d . . . . .
O003 O 0.0281(4) 0.8264(2) 0.79503(15) 0.0755(8) Uani 1 1 d . . . . .
O004 O 0.2628(4) 0.7535(2) 0.91470(16) 0.0871(9) Uani 1 1 d . . . . .
O005 O 0.6118(4) 0.6699(2) 0.86315(16) 0.0875(9) Uani 1 1 d . . . . .
N006 N 0.2671(4) 0.7538(2) 0.67396(17) 0.0554(7) Uani 1 1 d . . . . .
N007 N 0.1636(4) 1.0111(2) 0.38090(18) 0.0603(8) Uani 1 1 d . . . . .
H007 H 0.162225 1.074620 0.330842 0.072 Uiso 1 1 calc R U . . .
O008 O 0.6525(4) 0.7356(2) 0.69990(18) 0.0851(8) Uani 1 1 d . . . . .
N009 N 0.3439(4) 0.7538(2) 0.75845(17) 0.0577(8) Uani 1 1 d . . . . .
C00A C 0.2300(5) 0.8887(3) 0.5222(2) 0.0489(8) Uani 1 1 d . . . . .
C00B C 0.1140(5) 0.8193(3) 0.4855(2) 0.0530(9) Uani 1 1 d . . . . .
C00C C 0.2953(4) 0.8613(3) 0.6109(2) 0.0519(9) Uani 1 1 d . . . . .
H00C H 0.360453 0.922695 0.624146 0.062 Uiso 1 1 calc R U . . .
C00D C 0.2519(5) 1.0066(3) 0.4548(2) 0.0545(9) Uani 1 1 d . . . . .
H00D H 0.318269 1.072652 0.460301 0.065 Uiso 1 1 calc R U . . .
C00E C 0.0743(5) 0.8989(3) 0.3963(2) 0.0550(9) Uani 1 1 d . . . . .
C00F C 0.1430(5) 0.5644(3) 0.8642(2) 0.0551(9) Uani 1 1 d . . . . .
C00G C 0.0615(5) 0.5224(3) 0.8011(2) 0.0612(10) Uani 1 1 d . . . . .
H00G H 0.024715 0.584732 0.745837 0.073 Uiso 1 1 calc R U . . .
C00H C 0.0354(5) 0.3889(3) 0.8204(2) 0.0683(11) Uani 1 1 d . . . . .
H00H H -0.018788 0.360549 0.777691 0.082 Uiso 1 1 calc R U . . .
C00I C 0.0314(5) 0.7033(3) 0.5204(2) 0.0697(11) Uani 1 1 d . . . . .
H00I H 0.055105 0.648407 0.579007 0.084 Uiso 1 1 calc R U . . .
C00J C 0.5604(5) 0.4984(3) 0.7780(3) 0.0674(10) Uani 1 1 d . . . . .
C00K C 0.1948(5) 0.4728(3) 0.9464(2) 0.0715(12) Uani 1 1 d . . . . .
H00K H 0.249673 0.500828 0.989050 0.086 Uiso 1 1 calc R U . . .
C00L C 0.0887(5) 0.2943(3) 0.9029(3) 0.0659(10) Uani 1 1 d . . . . .
C00M C -0.0398(6) 0.8653(4) 0.3419(2) 0.0718(12) Uani 1 1 d . . . . .
H00M H -0.061343 0.918059 0.282632 0.086 Uiso 1 1 calc R U . . .
C00N C 0.1646(6) 0.3388(3) 0.9648(3) 0.0779(12) Uani 1 1 d . . . . .
H00N H 0.196781 0.277400 1.020952 0.094 Uiso 1 1 calc R U . . .
C00O C -0.0853(7) 0.6722(4) 0.4663(3) 0.0859(13) Uani 1 1 d . . . . .
H00O H -0.142641 0.596061 0.489040 0.103 Uiso 1 1 calc R U . . .
C00P C 0.5671(6) 0.3955(3) 0.8589(3) 0.0743(11) Uani 1 1 d . . . . .
H00P H 0.570395 0.417345 0.912287 0.089 Uiso 1 1 calc R U . . .
C00Q C -0.1205(6) 0.7528(4) 0.3771(3) 0.0820(13) Uani 1 1 d . . . . .
H00Q H -0.199755 0.728846 0.341710 0.098 Uiso 1 1 calc R U . . .
C00R C 0.5592(6) 0.4641(4) 0.6995(3) 0.0848(12) Uani 1 1 d . . . . .
H00R H 0.557433 0.531650 0.644867 0.102 Uiso 1 1 calc R U . . .
C00S C 0.5690(6) 0.2614(4) 0.8598(3) 0.0885(13) Uani 1 1 d . . . . .
H00S H 0.572397 0.193448 0.914411 0.106 Uiso 1 1 calc R U . . .
C00T C 0.5661(6) 0.2245(4) 0.7831(4) 0.0949(15) Uani 1 1 d . . . . .
C00U C 0.5608(6) 0.3264(5) 0.7029(4) 0.0954(14) Uani 1 1 d . . . . .
H00U H 0.558280 0.303225 0.650019 0.114 Uiso 1 1 calc R U . . .
C00V C 0.0598(7) 0.1461(3) 0.9230(3) 0.0993(15) Uani 1 1 d . . . . .
H00A H -0.016255 0.138014 0.877115 0.149 Uiso 1 1 calc R U . . .
H00B H 0.003209 0.118927 0.979546 0.149 Uiso 1 1 calc R U . . .
H00E H 0.174265 0.087476 0.925198 0.149 Uiso 1 1 calc R U . . .
C00W C 0.5602(8) 0.0759(4) 0.7856(4) 0.142(2) Uani 1 1 d . . . . .
H00F H 0.672708 0.018915 0.809850 0.213 Uiso 1 1 calc R U . . .
H00J H 0.540839 0.071898 0.726231 0.213 Uiso 1 1 calc R U . . .
H00L H 0.463353 0.043315 0.822400 0.213 Uiso 1 1 calc R U . . .

loop_
_atom_site_aniso_label
_atom_site_aniso_U_11
_atom_site_aniso_U_22
_atom_site_aniso_U_33
_atom_site_aniso_U_23
_atom_site_aniso_U_13
_atom_site_aniso_U_12
S001 0.0842(8) 0.0544(5) 0.0496(6) -0.0047(4) -0.0057(5) -0.0191(5)
S002 0.0671(8) 0.0637(5) 0.0658(7) 0.0068(4) -0.0230(6) -0.0238(5)
O003 0.085(2) 0.0582(12) 0.0690(17) -0.0030(11) -0.0053(15) 0.0023(13)
O004 0.134(3) 0.0786(15) 0.0559(16) -0.0182(12) -0.0125(17) -0.0381(16)
O005 0.100(2) 0.0771(15) 0.0763(19) 0.0017(13) -0.0465(17) -0.0274(15)
N006 0.059(2) 0.0542(14) 0.0471(17) 0.0001(12) -0.0103(15) -0.0197(13)
N007 0.073(2) 0.0560(15) 0.0417(17) 0.0003(12) 0.0006(16) -0.0100(14)
O008 0.0609(19) 0.0841(15) 0.090(2) 0.0169(13) -0.0069(16) -0.0301(13)
N009 0.065(2) 0.0552(13) 0.0455(17) 0.0035(11) -0.0141(15) -0.0207(13)
C00A 0.049(2) 0.0474(15) 0.0419(19) -0.0030(13) -0.0040(16) -0.0016(15)
C00B 0.058(2) 0.0432(15) 0.051(2) -0.0087(14) -0.0061(18) 0.0029(16)
C00C 0.049(2) 0.0483(15) 0.053(2) -0.0066(14) -0.0017(17) -0.0076(15)
C00D 0.057(2) 0.0557(17) 0.045(2) -0.0054(14) 0.0036(18) -0.0102(16)
C00E 0.057(3) 0.0521(17) 0.053(2) -0.0154(15) -0.0087(18) 0.0016(16)
C00F 0.067(3) 0.0496(16) 0.043(2) -0.0035(14) -0.0043(18) -0.0137(16)
C00G 0.063(3) 0.062(2) 0.052(2) -0.0021(15) -0.0057(19) -0.0185(18)
C00H 0.073(3) 0.072(2) 0.066(3) -0.0212(19) 0.004(2) -0.029(2)
C00I 0.086(3) 0.0514(18) 0.067(3) -0.0094(16) -0.013(2) -0.0127(19)
C00J 0.062(3) 0.067(2) 0.067(3) -0.0104(19) -0.011(2) -0.0109(18)
C00K 0.097(4) 0.065(2) 0.047(2) -0.0001(16) -0.012(2) -0.025(2)
C00L 0.065(3) 0.0562(19) 0.070(3) -0.0075(18) 0.013(2) -0.0154(18)
C00M 0.088(3) 0.065(2) 0.062(3) -0.0189(18) -0.014(2) -0.006(2)
C00N 0.103(4) 0.062(2) 0.057(2) 0.0065(17) -0.003(2) -0.024(2)
C00O 0.106(4) 0.061(2) 0.093(3) -0.019(2) -0.017(3) -0.025(2)
C00P 0.076(3) 0.067(2) 0.072(3) -0.0047(18) -0.006(2) -0.0175(19)
C00Q 0.096(4) 0.070(2) 0.084(3) -0.028(2) -0.025(3) -0.012(2)
C00R 0.073(3) 0.093(3) 0.081(3) -0.014(2) 0.002(2) -0.016(2)
C00S 0.081(3) 0.063(2) 0.109(4) -0.007(2) 0.009(3) -0.011(2)
C00T 0.066(3) 0.082(3) 0.139(5) -0.040(3) 0.025(3) -0.010(2)
C00U 0.082(4) 0.106(3) 0.111(4) -0.053(3) 0.013(3) -0.017(3)
C00V 0.120(4) 0.059(2) 0.115(4) -0.010(2) 0.005(3) -0.033(2)
C00W 0.139(5) 0.086(3) 0.217(6) -0.072(3) 0.049(5) -0.020(3)

loop_
_atom_type_symbol
_atom_type_description
_atom_type_scat_dispersion_real
_atom_type_scat_dispersion_imag
_atom_type_scat_source
C C 0.0033 0.0016 'International Tables Vol C Tables 4.2.6.8 and 6.1.1.4'
H H 0.0000 0.0000 'International Tables Vol C Tables 4.2.6.8 and 6.1.1.4'
N N 0.0061 0.0033 'International Tables Vol C Tables 4.2.6.8 and 6.1.1.4'
O O 0.0106 0.0060 'International Tables Vol C Tables 4.2.6.8 and 6.1.1.4'
S S 0.1246 0.1234 'International Tables Vol C Tables 4.2.6.8 and 6.1.1.4'

loop_
_geom_angle_atom_site_label_1
_geom_angle_atom_site_label_2
_geom_angle_atom_site_label_3
_geom_angle
_geom_angle_site_symmetry_1
_geom_angle_site_symmetry_3
_geom_angle_publ_flag
O003 S001 N009 103.47(14) . . ?
O003 S001 C00F 109.22(17) . . ?
O004 S001 O003 119.93(15) . . ?
O004 S001 N009 106.31(17) . . ?
O004 S001 C00F 109.67(15) . . ?
N009 S001 C00F 107.41(14) . . ?
O005 S002 O008 120.55(18) . . ?
O005 S002 N009 106.08(16) . . ?
O005 S002 C00J 109.17(16) . . ?
O008 S002 N009 103.81(14) . . ?
O008 S002 C00J 108.49(18) . . ?
N009 S002 C00J 108.04(16) . . ?
C00C N006 N009 110.6(2) . . ?
C00D N007 C00E 110.3(3) . . ?
S002 N009 S001 122.84(15) . . ?
N006 N009 S001 110.3(2) . . ?
N006 N009 S002 112.59(19) . . ?
C00C C00A C00B 130.4(3) . . ?
C00D C00A C00B 106.2(3) . . ?
C00D C00A C00C 122.9(3) . . ?
C00E C00B C00A 106.8(3) . . ?
C00I C00B C00A 134.4(3) . . ?
C00I C00B C00E 118.7(3) . . ?
N006 C00C C00A 122.2(3) . . ?
N007 C00D C00A 109.9(3) . . ?
N007 C00E C00B 106.8(3) . . ?
C00M C00E N007 130.6(3) . . ?
C00M C00E C00B 122.5(3) . . ?
C00G C00F S001 120.0(2) . . ?
C00K C00F S001 119.7(3) . . ?
C00K C00F C00G 120.2(3) . . ?
C00H C00G C00F 119.6(3) . . ?
C00G C00H C00L 121.0(3) . . ?
C00O C00I C00B 118.5(3) . . ?
C00P C00J S002 119.5(3) . . ?
C00R C00J S002 120.9(3) . . ?
C00R C00J C00P 119.5(3) . . ?
C00F C00K C00N 119.2(3) . . ?
C00H C00L C00V 120.3(4) . . ?
C00N C00L C00H 118.4(3) . . ?
C00N C00L C00V 121.2(3) . . ?
C00Q C00M C00E 118.1(4) . . ?
C00L C00N C00K 121.6(3) . . ?
C00I C00O C00Q 121.5(4) . . ?
C00S C00P C00J 119.7(4) . . ?
C00M C00Q C00O 120.7(4) . . ?
C00J C00R C00U 119.2(4) . . ?
C00T C00S C00P 122.1(4) . . ?
C00S C00T C00U 118.1(4) . . ?
C00S C00T C00W 121.2(5) . . ?
C00U C00T C00W 120.6(5) . . ?
C00T C00U C00R 121.3(4) . . ?

loop_
_geom_bond_atom_site_label_1
_geom_bond_atom_site_label_2
_geom_bond_distance
_geom_bond_site_symmetry_2
_geom_bond_publ_flag
S001 O003 1.429(2) . ?
S001 O004 1.418(2) . ?
S001 N009 1.713(3) . ?
S001 C00F 1.747(3) . ?
S002 O005 1.416(2) . ?
S002 O008 1.434(3) . ?
S002 N009 1.701(3) . ?
S002 C00J 1.745(4) . ?
N006 N009 1.457(3) . ?
N006 C00C 1.292(3) . ?
N007 C00D 1.334(4) . ?
N007 C00E 1.387(4) . ?
C00A C00B 1.438(4) . ?
C00A C00C 1.417(4) . ?
C00A C00D 1.385(4) . ?
C00B C00E 1.408(4) . ?
C00B C00I 1.397(5) . ?
C00E C00M 1.373(5) . ?
C00F C00G 1.381(4) . ?
C00F C00K 1.375(4) . ?
C00G C00H 1.362(4) . ?
C00H C00L 1.392(5) . ?
C00I C00O 1.369(5) . ?
C00J C00P 1.389(5) . ?
C00J C00R 1.377(5) . ?
C00K C00N 1.378(4) . ?
C00L C00N 1.359(5) . ?
C00L C00V 1.514(5) . ?
C00M C00Q 1.361(5) . ?
C00O C00Q 1.406(5) . ?
C00P C00S 1.373(5) . ?
C00R C00U 1.399(5) . ?
C00S C00T 1.366(6) . ?
C00T C00U 1.376(6) . ?
C00T C00W 1.524(6) . ?
